data_4070525
loop_
_publ_author_name
'Perekalin, Dmitry S.'
'Babak, Maria V.'
'Novikov, Valentin V.'
'Petrovskii, Pavel V.'
'Lyssenko, Konstantin A.'
'Corsini, Maddalena'
'Zanello, Piero'
'Kudinov, Alexander R.'

_publ_section_title
;
 A New Approach to the Photochemically Controlled Crown Ethers:
 (Tetramethylcyclobutadiene)cobalt Complexes with Benzo-15-Crown-5 and
 Dibenzo-18-Crown-6&#x2020;
;
_journal_issue 15
_journal_name_full Organometallics
_journal_page_first 3654
_journal_paper_doi 10.1021/om7002688
_journal_volume 27
_journal_year 2008
_chemical_formula_moiety 'C36 H48 Co2 O6, C3 H6 O, 2(F6 P)'
_chemical_formula_sum 'C39 H54 Co2 F12 O7 P2'
_chemical_formula_weight 1042.62
_chemical_name_systematic
; 
 ? 
;
_space_group_IT_number 2
_symmetry_cell_setting triclinic
_symmetry_space_group_name_Hall '-P 1'
_symmetry_space_group_name_H-M 'P -1'
_atom_sites_solution_hydrogens geom
_atom_sites_solution_primary direct
_atom_sites_solution_secondary difmap
_audit_creation_method SHELXL-97
_cell_angle_alpha 114.865(16)
_cell_angle_beta 93.39(2)
_cell_angle_gamma 114.21(2)
_cell_formula_units_Z 2
_cell_length_a 12.584(6)
_cell_length_b 14.088(7)
_cell_length_c 15.533(7)
_cell_measurement_reflns_used 1024
_cell_measurement_temperature 120(2)
_cell_measurement_theta_max 27.00
_cell_measurement_theta_min 2.00
_cell_volume 2187.7(19)
_computing_cell_refinement 'SAINTPlus (Bruker, 1998a)'
_computing_data_collection 'SMART (Bruker, 1998b)'
_computing_data_reduction 'SAINTPlus (Bruker, 1998a)'
_computing_molecular_graphics 'SHELXTL ver. 5.1 (Sheldrick, 1998b)'
_computing_publication_material 'SHELXTL ver. 5.1 (Sheldrick, 1998b)'
_computing_structure_refinement 'SHELXTL ver. 5.1 (Sheldrick, 1998b)'
_computing_structure_solution 'SHELXTL ver. 5.1 (Sheldrick, 1998b)'
_diffrn_ambient_temperature 120(2)
_diffrn_measured_fraction_theta_full 0.956
_diffrn_measured_fraction_theta_max 0.956
_diffrn_measurement_device_type 'Bruker SMART 1000 CCD area detector'
_diffrn_measurement_method 'phi and omega scans'
_diffrn_radiation_monochromator graphite
_diffrn_radiation_source 'fine-focus sealed tube'
_diffrn_radiation_type MoK\a
_diffrn_radiation_wavelength 0.71073
_diffrn_reflns_av_R_equivalents 0.0482
_diffrn_reflns_av_sigmaI/netI 0.1883
_diffrn_reflns_limit_h_max 16
_diffrn_reflns_limit_h_min -16
_diffrn_reflns_limit_k_max 18
_diffrn_reflns_limit_k_min -16
_diffrn_reflns_limit_l_max 12
_diffrn_reflns_limit_l_min -20
_diffrn_reflns_number 14579
_diffrn_reflns_theta_full 28.00
_diffrn_reflns_theta_max 28.00
_diffrn_reflns_theta_min 1.82
_exptl_absorpt_coefficient_mu 0.930
_exptl_absorpt_correction_T_max 0.8359
_exptl_absorpt_correction_T_min 0.7075
_exptl_absorpt_correction_type multi-scan
_exptl_absorpt_process_details 'SADABS (Sheldrick, 1998a)'
_exptl_crystal_colour yellow
_exptl_crystal_density_diffrn 1.583
_exptl_crystal_density_method 'not measured'
_exptl_crystal_description prism
_exptl_crystal_F_000 1072
_exptl_crystal_size_max 0.40
_exptl_crystal_size_mid 0.20
_exptl_crystal_size_min 0.20
_refine_diff_density_max 0.542
_refine_diff_density_min -0.474
_refine_diff_density_rms 0.081
_refine_ls_extinction_method none
_refine_ls_goodness_of_fit_ref 0.728
_refine_ls_hydrogen_treatment mixed
_refine_ls_matrix_type full
_refine_ls_number_parameters 569
_refine_ls_number_reflns 10107
_refine_ls_number_restraints 0
_refine_ls_restrained_S_all 0.728
_refine_ls_R_factor_all 0.1256
_refine_ls_R_factor_gt 0.0466
_refine_ls_shift/su_max 0.000
_refine_ls_shift/su_mean 0.000
_refine_ls_structure_factor_coef Fsqd
_refine_ls_weighting_details 'calc w=1/[\s^2^(Fo^2^)+(0.0050P)^2^+0.2000P] where P=(Fo^2^+2Fc^2^)/3'
_refine_ls_weighting_scheme calc
_refine_ls_wR_factor_gt 0.0669
_refine_ls_wR_factor_ref 0.0795
_reflns_number_gt 4338
_reflns_number_total 10107
_reflns_threshold_expression I>2\s(I)
_cod_data_source_file om7002688-file010.cif
_cod_data_source_block 1
_cod_depositor_comments
;
The following automatic conversions were performed:

'_symmetry_cell_setting' value ' Triclinic' changed to 'triclinic'
according to /home/saulius/struct/CIF-dictionaries/cif_core.dic
dictionary named 'cif_core.dic' version 2.4.1 from 2010-06-29.

Automatic conversion script
Id: cif_fix_values 1715 2011-07-08 13:25:40Z adriana 
;
_cod_original_cell_volume 2187.7(18)
_cod_original_sg_symbol_H-M ' P -1'
_cod_database_code 4070525

loop_
_symmetry_equiv_pos_as_xyz
'x, y, z'
'-x, -y, -z'

loop_
_atom_site_label
_atom_site_type_symbol
_atom_site_fract_x
_atom_site_fract_y
_atom_site_fract_z
_atom_site_U_iso_or_equiv
_atom_site_adp_type
_atom_site_occupancy
_atom_site_symmetry_multiplicity
_atom_site_calc_flag
_atom_site_refinement_flags
P1 P 0.82473(10) 1.13416(10) 0.93039(8) 0.0277(3) Uani 1 1 d .
F1 F 0.9260(3) 1.2522(2) 0.93701(18) 0.0725(10) Uani 1 1 d .
F2 F 0.7233(2) 1.0173(2) 0.92410(18) 0.0604(8) Uani 1 1 d .
F3 F 0.8390(2) 1.20477(19) 1.04533(16) 0.0455(7) Uani 1 1 d .
F4 F 0.8125(2) 1.0646(2) 0.81631(16) 0.0453(7) Uani 1 1 d .
F5 F 0.9246(3) 1.1023(3) 0.95584(19) 0.0735(9) Uani 1 1 d .
F6 F 0.7249(3) 1.1668(2) 0.90540(18) 0.0643(9) Uani 1 1 d .
O1 O 0.3461(2) 0.6654(2) 0.41695(17) 0.0216(6) Uani 1 1 d .
C1 C 0.2767(3) 0.6107(3) 0.3236(3) 0.0189(9) Uani 1 1 d .
Co1 Co 0.09749(5) 0.57947(5) 0.26824(4) 0.02351(14) Uani 1 1 d .
Co2 Co 0.26637(5) 1.11734(5) 0.87534(4) 0.02312(14) Uani 1 1 d .
O2 O 0.3811(2) 0.7376(2) 0.62341(18) 0.0255(7) Uani 1 1 d .
C2 C 0.1948(3) 0.4881(3) 0.2677(3) 0.0251(10) Uani 1 1 d .
H2A H 0.1744 0.4397 0.3007 0.030 Uiso 1 1 calc R
O3 O 0.3649(2) 0.9390(2) 0.74683(17) 0.0264(7) Uani 1 1 d .
C3 C 0.1239(3) 0.4393(3) 0.1710(3) 0.0274(10) Uani 1 1 d .
H3A H 0.0562 0.3577 0.1381 0.033 Uiso 1 1 calc R
O4 O 0.3036(2) 1.0372(2) 0.65757(17) 0.0243(6) Uani 1 1 d .
C4 C 0.1335(4) 0.5133(3) 0.1314(3) 0.0284(10) Uani 1 1 d .
H4A H 0.0716 0.4825 0.0714 0.034 Uiso 1 1 calc R
O5 O 0.3274(2) 0.9980(2) 0.46579(18) 0.0262(7) Uani 1 1 d .
C5 C 0.2128(3) 0.6382(3) 0.1874(3) 0.0229(9) Uani 1 1 d .
H5A H 0.2041 0.6910 0.1653 0.027 Uiso 1 1 calc R
C6 C 0.2833(3) 0.6877(3) 0.2844(3) 0.0207(9) Uani 1 1 d .
O6 O 0.3602(2) 0.8038(2) 0.34486(17) 0.0238(6) Uani 1 1 d .
C7 C 0.3588(4) 0.8884(3) 0.3155(3) 0.0302(10) Uani 1 1 d .
H7A H 0.2765 0.8627 0.2825 0.036 Uiso 1 1 calc R
H7B H 0.4080 0.8939 0.2702 0.036 Uiso 1 1 calc R
C8 C 0.4089(4) 1.0067(3) 0.4067(3) 0.0285(10) Uani 1 1 d .
H8A H 0.4881 1.0287 0.4430 0.034 Uiso 1 1 calc R
H8B H 0.4178 1.0676 0.3892 0.034 Uiso 1 1 calc R
C9 C 0.3554(3) 1.1097(3) 0.5447(3) 0.0248(10) Uani 1 1 d .
H9A H 0.3463 1.1590 0.5192 0.030 Uiso 1 1 calc R
H9B H 0.4389 1.1498 0.5837 0.030 Uiso 1 1 calc R
C10 C 0.2719(3) 1.0929(3) 0.6083(3) 0.0250(10) Uani 1 1 d .
H10A H 0.2814 1.1694 0.6566 0.030 Uiso 1 1 calc R
H10B H 0.1882 1.0428 0.5681 0.030 Uiso 1 1 calc R
C11 C 0.2378(3) 1.0148(3) 0.7187(3) 0.0209(9) Uani 1 1 d .
C12 C 0.1445(3) 1.0429(3) 0.7393(3) 0.0254(10) Uani 1 1 d .
H12A H 0.1348 1.0965 0.7188 0.031 Uiso 1 1 calc R
C13 C 0.0810(3) 1.0164(3) 0.8049(3) 0.0302(10) Uani 1 1 d .
H13A H 0.0270 1.0500 0.8276 0.036 Uiso 1 1 calc R
C14 C 0.1138(4) 0.9637(3) 0.8516(3) 0.0294(10) Uani 1 1 d .
H14A H 0.0835 0.9628 0.9081 0.035 Uiso 1 1 calc R
C15 C 0.2101(4) 0.9378(3) 0.8358(3) 0.0266(10) Uani 1 1 d .
H15A H 0.2446 0.9196 0.8812 0.032 Uiso 1 1 calc R
C16 C 0.2727(3) 0.9615(3) 0.7678(3) 0.0224(9) Uani 1 1 d .
C17 C 0.3905(4) 0.8689(3) 0.7832(3) 0.0258(10) Uani 1 1 d .
H17A H 0.3153 0.8068 0.7799 0.031 Uiso 1 1 calc R
H17B H 0.4395 0.9195 0.8516 0.031 Uiso 1 1 calc R
C18 C 0.4572(4) 0.8146(3) 0.7208(3) 0.0260(10) Uani 1 1 d .
H18A H 0.5312 0.8765 0.7224 0.031 Uiso 1 1 calc R
H18B H 0.4789 0.7704 0.7457 0.031 Uiso 1 1 calc R
C19 C 0.4303(3) 0.6699(3) 0.5598(3) 0.0218(9) Uani 1 1 d .
H19A H 0.4438 0.6221 0.5850 0.026 Uiso 1 1 calc R
H19B H 0.5075 0.7230 0.5571 0.026 Uiso 1 1 calc R
C20 C 0.3437(3) 0.5913(3) 0.4597(3) 0.0231(9) Uani 1 1 d .
H20A H 0.3669 0.5330 0.4190 0.028 Uiso 1 1 calc R
H20B H 0.2625 0.5491 0.4637 0.028 Uiso 1 1 calc R
C21 C -0.0374(3) 0.5230(4) 0.3250(3) 0.0278(10) Uani 1 1 d .
C22 C 0.0459(3) 0.6496(3) 0.3869(3) 0.0236(9) Uani 1 1 d .
C23 C 0.0076(3) 0.6723(3) 0.3107(3) 0.0240(9) Uani 1 1 d .
C24 C -0.0746(3) 0.5451(3) 0.2486(3) 0.0256(10) Uani 1 1 d .
C25 C -0.0797(4) 0.4175(3) 0.3402(3) 0.0397(12) Uani 1 1 d .
H25A H -0.1486 0.4085 0.3660 0.060 Uiso 1 1 calc R
H25B H -0.0155 0.4285 0.3861 0.060 Uiso 1 1 calc R
H25C H -0.1023 0.3473 0.2782 0.060 Uiso 1 1 calc R
C26 C 0.1281(3) 0.7281(3) 0.4891(3) 0.0322(11) Uani 1 1 d .
H26A H 0.0823 0.7470 0.5348 0.048 Uiso 1 1 calc R
H26B H 0.1898 0.8003 0.4942 0.048 Uiso 1 1 calc R
H26C H 0.1654 0.6877 0.5045 0.048 Uiso 1 1 calc R
C27 C 0.0232(4) 0.7810(3) 0.3068(3) 0.0339(11) Uani 1 1 d .
H27A H -0.0389 0.7996 0.3289 0.051 Uiso 1 1 calc R
H27B H 0.0171 0.7668 0.2401 0.051 Uiso 1 1 calc R
H27C H 0.1014 0.8468 0.3489 0.051 Uiso 1 1 calc R
C28 C -0.1675(3) 0.4727(3) 0.1512(3) 0.0354(11) Uani 1 1 d .
H28A H -0.2427 0.4714 0.1606 0.053 Uiso 1 1 calc R
H28B H -0.1793 0.3927 0.1205 0.053 Uiso 1 1 calc R
H28C H -0.1404 0.5071 0.1097 0.053 Uiso 1 1 calc R
C29 C 0.4119(4) 1.2216(3) 0.9905(3) 0.0263(10) Uani 1 1 d .
C30 C 0.3115(4) 1.2398(3) 1.0150(3) 0.0272(10) Uani 1 1 d .
C31 C 0.3157(4) 1.2894(3) 0.9505(3) 0.0282(10) Uani 1 1 d .
C32 C 0.4172(4) 1.2708(3) 0.9254(3) 0.0261(10) Uani 1 1 d .
C33 C 0.4941(3) 1.1857(3) 1.0283(3) 0.0333(11) Uani 1 1 d .
H33A H 0.5556 1.2535 1.0870 0.050 Uiso 1 1 calc R
H33B H 0.5317 1.1567 0.9786 0.050 Uiso 1 1 calc R
H33C H 0.4473 1.1239 1.0431 0.050 Uiso 1 1 calc R
C34 C 0.2436(4) 1.2280(3) 1.0890(3) 0.0326(11) Uani 1 1 d .
H34A H 0.2856 1.2999 1.1515 0.049 Uiso 1 1 calc R
H34B H 0.2383 1.1619 1.0963 0.049 Uiso 1 1 calc R
H34C H 0.1634 1.2146 1.0667 0.049 Uiso 1 1 calc R
C35 C 0.2523(4) 1.3501(3) 0.9292(3) 0.0403(12) Uani 1 1 d .
H35A H 0.2897 1.4319 0.9804 0.060 Uiso 1 1 calc R
H35B H 0.1684 1.3105 0.9267 0.060 Uiso 1 1 calc R
H35C H 0.2582 1.3468 0.8667 0.060 Uiso 1 1 calc R
C36 C 0.5011(4) 1.3030(3) 0.8669(3) 0.0386(12) Uani 1 1 d .
H36A H 0.5762 1.3727 0.9107 0.058 Uiso 1 1 calc R
H36B H 0.4648 1.3190 0.8222 0.058 Uiso 1 1 calc R
H36C H 0.5164 1.2379 0.8299 0.058 Uiso 1 1 calc R
C1S C 0.1447(4) 0.2385(4) 0.3888(3) 0.0322(11) Uani 1 1 d .
O1S O 0.1001(3) 0.2973(3) 0.3818(2) 0.0560(9) Uani 1 1 d .
C2S C 0.2376(4) 0.2288(4) 0.3380(3) 0.0489(13) Uani 1 1 d .
H2SA H 0.2402 0.2600 0.2934 0.073 Uiso 1 1 calc R
H2SB H 0.2180 0.1465 0.3016 0.073 Uiso 1 1 calc R
H2SC H 0.3154 0.2735 0.3859 0.073 Uiso 1 1 calc R
C3S C 0.1108(4) 0.1789(3) 0.4448(3) 0.0395(12) Uani 1 1 d .
H3SA H 0.0327 0.1687 0.4537 0.059 Uiso 1 1 calc R
H3SB H 0.1698 0.2254 0.5081 0.059 Uiso 1 1 calc R
H3SC H 0.1067 0.1022 0.4104 0.059 Uiso 1 1 calc R
P2 P 0.41155(10) 0.46549(10) 0.69985(8) 0.0274(3) Uani 1 1 d .
F7 F 0.53435(19) 0.57027(19) 0.70594(16) 0.0411(6) Uani 1 1 d .
F8 F 0.3780(2) 0.40427(19) 0.58248(16) 0.0454(7) Uani 1 1 d .
F9 F 0.4793(2) 0.3906(2) 0.69753(17) 0.0447(7) Uani 1 1 d .
F10 F 0.4457(2) 0.52711(19) 0.81700(15) 0.0409(6) Uani 1 1 d .
F11 F 0.2881(2) 0.36027(18) 0.69234(16) 0.0379(6) Uani 1 1 d .
F12 F 0.3431(2) 0.5393(2) 0.70106(17) 0.0456(7) Uani 1 1 d .

loop_
_atom_site_aniso_label
_atom_site_aniso_U_11
_atom_site_aniso_U_22
_atom_site_aniso_U_33
_atom_site_aniso_U_23
_atom_site_aniso_U_13
_atom_site_aniso_U_12
P1 0.0289(7) 0.0308(7) 0.0238(7) 0.0144(6) 0.0082(5) 0.0135(6)
F1 0.074(2) 0.0524(18) 0.0459(18) 0.0274(15) 0.0140(16) -0.0107(16)
F2 0.068(2) 0.0366(16) 0.0486(18) 0.0228(14) 0.0093(15) 0.0005(14)
F3 0.071(2) 0.0402(15) 0.0227(15) 0.0155(12) 0.0145(13) 0.0242(14)
F4 0.073(2) 0.0496(16) 0.0242(15) 0.0169(13) 0.0173(13) 0.0390(15)
F5 0.072(2) 0.143(3) 0.062(2) 0.064(2) 0.0359(17) 0.084(2)
F6 0.087(2) 0.113(2) 0.0547(19) 0.0556(18) 0.0378(17) 0.083(2)
O1 0.0288(16) 0.0193(15) 0.0177(15) 0.0089(12) 0.0053(12) 0.0128(13)
C1 0.015(2) 0.023(2) 0.021(2) 0.009(2) 0.0082(18) 0.0117(19)
Co1 0.0217(3) 0.0250(3) 0.0243(3) 0.0110(3) 0.0081(3) 0.0125(3)
Co2 0.0247(3) 0.0240(3) 0.0184(3) 0.0077(3) 0.0064(3) 0.0123(3)
O2 0.0331(17) 0.0294(16) 0.0151(16) 0.0067(13) 0.0061(13) 0.0204(14)
C2 0.028(2) 0.025(2) 0.028(3) 0.013(2) 0.0111(19) 0.017(2)
O3 0.0369(18) 0.0311(16) 0.0294(17) 0.0215(14) 0.0192(14) 0.0235(14)
C3 0.025(2) 0.026(2) 0.025(3) 0.002(2) 0.0061(19) 0.018(2)
O4 0.0352(17) 0.0315(16) 0.0184(16) 0.0147(13) 0.0127(13) 0.0231(14)
C4 0.030(3) 0.034(3) 0.019(2) 0.008(2) 0.0083(19) 0.019(2)
O5 0.0285(16) 0.0233(16) 0.0198(16) 0.0093(13) 0.0093(13) 0.0074(13)
C5 0.026(2) 0.032(3) 0.023(2) 0.016(2) 0.0120(19) 0.021(2)
C6 0.019(2) 0.018(2) 0.017(2) 0.0041(19) 0.0032(18) 0.0070(19)
O6 0.0267(16) 0.0185(15) 0.0245(16) 0.0126(14) 0.0039(13) 0.0077(13)
C7 0.038(3) 0.032(3) 0.030(3) 0.020(2) 0.019(2) 0.018(2)
C8 0.035(3) 0.022(2) 0.029(3) 0.015(2) 0.015(2) 0.010(2)
C9 0.027(2) 0.024(2) 0.026(3) 0.014(2) 0.0054(19) 0.012(2)
C10 0.029(2) 0.026(2) 0.027(2) 0.016(2) 0.0057(19) 0.016(2)
C11 0.023(2) 0.016(2) 0.019(2) 0.0067(19) 0.0046(18) 0.0079(19)
C12 0.021(2) 0.024(2) 0.026(2) 0.009(2) 0.0075(19) 0.0105(19)
C13 0.022(2) 0.031(3) 0.028(3) 0.008(2) 0.007(2) 0.010(2)
C14 0.031(3) 0.029(3) 0.019(2) 0.008(2) 0.012(2) 0.009(2)
C15 0.033(3) 0.024(2) 0.022(2) 0.012(2) 0.0100(19) 0.011(2)
C16 0.029(2) 0.015(2) 0.013(2) 0.0001(18) 0.0051(18) 0.008(2)
C17 0.037(3) 0.027(2) 0.018(2) 0.013(2) 0.0069(19) 0.017(2)
C18 0.036(3) 0.022(2) 0.020(2) 0.012(2) 0.003(2) 0.013(2)
C19 0.023(2) 0.022(2) 0.022(2) 0.010(2) 0.0078(19) 0.0133(19)
C20 0.029(2) 0.021(2) 0.030(3) 0.016(2) 0.0129(19) 0.016(2)
C21 0.023(2) 0.035(3) 0.036(3) 0.022(2) 0.016(2) 0.016(2)
C22 0.019(2) 0.024(2) 0.034(3) 0.018(2) 0.0119(19) 0.0115(19)
C23 0.023(2) 0.027(2) 0.028(2) 0.012(2) 0.0123(19) 0.017(2)
C24 0.024(2) 0.025(2) 0.025(3) 0.009(2) 0.0100(19) 0.014(2)
C25 0.036(3) 0.039(3) 0.056(3) 0.030(3) 0.023(2) 0.018(2)
C26 0.037(3) 0.038(3) 0.027(3) 0.013(2) 0.015(2) 0.025(2)
C27 0.039(3) 0.032(3) 0.040(3) 0.019(2) 0.014(2) 0.024(2)
C28 0.021(2) 0.037(3) 0.040(3) 0.011(2) 0.003(2) 0.016(2)
C29 0.037(3) 0.024(2) 0.014(2) 0.0039(19) 0.0050(19) 0.017(2)
C30 0.030(3) 0.027(2) 0.023(3) 0.007(2) 0.009(2) 0.018(2)
C31 0.030(3) 0.025(2) 0.025(3) 0.010(2) 0.000(2) 0.012(2)
C32 0.028(2) 0.018(2) 0.026(3) 0.007(2) 0.006(2) 0.010(2)
C33 0.026(2) 0.034(3) 0.027(3) 0.008(2) -0.002(2) 0.012(2)
C34 0.036(3) 0.036(3) 0.023(3) 0.008(2) 0.011(2) 0.022(2)
C35 0.057(3) 0.030(3) 0.037(3) 0.014(2) 0.007(2) 0.027(2)
C36 0.037(3) 0.033(3) 0.034(3) 0.014(2) 0.010(2) 0.009(2)
C1S 0.026(3) 0.033(3) 0.034(3) 0.014(2) 0.002(2) 0.014(2)
O1S 0.056(2) 0.056(2) 0.078(3) 0.041(2) 0.028(2) 0.036(2)
C2S 0.041(3) 0.058(3) 0.050(3) 0.028(3) 0.019(3) 0.024(3)
C3S 0.022(2) 0.036(3) 0.053(3) 0.022(3) 0.003(2) 0.008(2)
P2 0.0301(7) 0.0252(7) 0.0301(7) 0.0146(6) 0.0119(5) 0.0146(6)
F7 0.0303(15) 0.0352(14) 0.0487(17) 0.0209(13) 0.0119(12) 0.0073(12)
F8 0.0494(17) 0.0497(16) 0.0255(15) 0.0168(13) 0.0110(12) 0.0157(13)
F9 0.0544(17) 0.0513(16) 0.0621(18) 0.0380(15) 0.0334(14) 0.0411(14)
F10 0.0468(17) 0.0437(15) 0.0273(15) 0.0151(12) 0.0117(12) 0.0198(13)
F11 0.0351(15) 0.0318(14) 0.0455(16) 0.0210(13) 0.0176(12) 0.0120(12)
F12 0.0490(17) 0.0487(16) 0.0628(18) 0.0376(14) 0.0229(14) 0.0321(14)

loop_
_atom_type_symbol
_atom_type_description
_atom_type_scat_dispersion_real
_atom_type_scat_dispersion_imag
_atom_type_scat_source
C C 0.0033 0.0016 'International Tables Vol C Tables 4.2.6.8 and 6.1.1.4'
H H 0.0000 0.0000 'International Tables Vol C Tables 4.2.6.8 and 6.1.1.4'
O O 0.0106 0.0060 'International Tables Vol C Tables 4.2.6.8 and 6.1.1.4'
F F 0.0171 0.0103 'International Tables Vol C Tables 4.2.6.8 and 6.1.1.4'
P P 0.1023 0.0942 'International Tables Vol C Tables 4.2.6.8 and 6.1.1.4'
Co Co 0.3494 0.9721 'International Tables Vol C Tables 4.2.6.8 and 6.1.1.4'

loop_
_geom_angle_atom_site_label_1
_geom_angle_atom_site_label_2
_geom_angle_atom_site_label_3
_geom_angle
F2 P1 F5 89.89(16)
F2 P1 F1 179.52(19)
F5 P1 F1 90.52(18)
F2 P1 F6 90.24(17)
F5 P1 F6 179.7(2)
F1 P1 F6 89.35(17)
F2 P1 F4 90.81(14)
F5 P1 F4 90.30(15)
F1 P1 F4 89.44(15)
F6 P1 F4 89.97(14)
F2 P1 F3 89.69(14)
F5 P1 F3 89.08(15)
F1 P1 F3 90.06(14)
F6 P1 F3 90.65(15)
F4 P1 F3 179.20(16)
C1 O1 C20 117.6(3)
O1 C1 C2 124.8(3)
O1 C1 C6 115.5(3)
C2 C1 C6 119.6(3)
O1 C1 Co1 130.8(2)
C2 C1 Co1 68.9(2)
C6 C1 Co1 69.5(2)
C22 Co1 C24 62.15(16)
C22 Co1 C21 42.93(15)
C24 Co1 C21 42.64(14)
C22 Co1 C23 42.80(14)
C24 Co1 C23 42.81(15)
C21 Co1 C23 62.09(16)
C22 Co1 C3 148.77(16)
C24 Co1 C3 114.70(16)
C21 Co1 C3 111.61(17)
C23 Co1 C3 154.68(15)
C22 Co1 C4 170.03(15)
C24 Co1 C4 110.18(16)
C21 Co1 C4 136.22(17)
C23 Co1 C4 127.32(15)
C3 Co1 C4 38.71(14)
C22 Co1 C2 119.48(15)
C24 Co1 C2 137.14(16)
C21 Co1 C2 105.91(16)
C23 Co1 C2 162.28(15)
C3 Co1 C2 39.29(13)
C4 Co1 C2 70.40(15)
C22 Co1 C5 138.32(15)
C24 Co1 C5 125.17(15)
C21 Co1 C5 167.79(15)
C23 Co1 C5 110.19(15)
C3 Co1 C5 70.96(15)
C4 Co1 C5 39.45(14)
C2 Co1 C5 83.70(15)
C22 Co1 C6 112.58(15)
C24 Co1 C6 151.94(15)
C21 Co1 C6 151.29(15)
C23 Co1 C6 113.02(16)
C3 Co1 C6 84.17(15)
C4 Co1 C6 70.84(15)
C2 Co1 C6 70.60(15)
C5 Co1 C6 38.84(13)
C22 Co1 C1 105.62(15)
C24 Co1 C1 164.60(15)
C21 Co1 C1 122.14(15)
C23 Co1 C1 134.75(15)
C3 Co1 C1 70.27(14)
C4 Co1 C1 82.96(15)
C2 Co1 C1 38.42(13)
C5 Co1 C1 70.07(14)
C6 Co1 C1 38.93(13)
C30 Co2 C29 42.39(15)
C30 Co2 C31 42.54(15)
C29 Co2 C31 61.74(15)
C30 Co2 C32 61.95(17)
C29 Co2 C32 42.62(15)
C31 Co2 C32 42.90(16)
C30 Co2 C13 115.10(17)
C29 Co2 C13 155.18(16)
C31 Co2 C13 111.00(17)
C32 Co2 C13 147.77(16)
C30 Co2 C14 107.82(17)
C29 Co2 C14 126.85(16)
C31 Co2 C14 133.18(17)
C32 Co2 C14 168.73(16)
C13 Co2 C14 38.85(14)
C30 Co2 C12 140.43(16)
C29 Co2 C12 162.52(16)
C31 Co2 C12 108.58(15)
C32 Co2 C12 120.10(16)
C13 Co2 C12 39.56(14)
C14 Co2 C12 70.58(15)
C30 Co2 C15 120.92(16)
C29 Co2 C15 109.03(15)
C31 Co2 C15 163.23(15)
C32 Co2 C15 140.09(16)
C13 Co2 C15 71.03(16)
C14 Co2 C15 39.24(14)
C12 Co2 C15 83.77(15)
C30 Co2 C11 168.22(16)
C29 Co2 C11 133.63(16)
C31 Co2 C11 126.45(15)
C32 Co2 C11 107.45(16)
C13 Co2 C11 70.66(15)
C14 Co2 C11 83.15(15)
C12 Co2 C11 38.46(14)
C15 Co2 C11 70.26(14)
C30 Co2 C16 148.47(15)
C29 Co2 C16 112.09(15)
C31 Co2 C16 155.56(17)
C32 Co2 C16 115.31(16)
C13 Co2 C16 83.94(16)
C14 Co2 C16 70.48(15)
C12 Co2 C16 70.15(15)
C15 Co2 C16 38.88(14)
C11 Co2 C16 38.68(13)
C18 O2 C19 112.9(3)
C1 C2 C3 120.6(3)
C1 C2 Co1 72.7(2)
C3 C2 Co1 69.8(2)
C1 C2 H2A 119.1
C3 C2 H2A 119.1
Co1 C2 H2A 119.0
C16 O3 C17 118.2(3)
C4 C3 C2 119.8(4)
C4 C3 Co1 70.7(2)
C2 C3 Co1 70.9(2)
C4 C3 H3A 119.4
C2 C3 H3A 119.4
Co1 C3 H3A 119.4
C11 O4 C10 116.2(3)
C3 C4 C5 120.8(4)
C3 C4 Co1 70.6(2)
C5 C4 Co1 71.0(2)
C3 C4 H4A 118.8
C5 C4 H4A 118.8
Co1 C4 H4A 118.8
C9 O5 C8 112.4(3)
C6 C5 C4 119.7(3)
C6 C5 Co1 71.2(2)
C4 C5 Co1 69.5(2)
C6 C5 H5A 119.4
C4 C5 H5A 119.3
Co1 C5 H5A 119.3
O6 C6 C5 125.3(3)
O6 C6 C1 115.3(3)
C5 C6 C1 119.4(3)
O6 C6 Co1 131.7(3)
C5 C6 Co1 69.9(2)
C1 C6 Co1 71.6(2)
C6 O6 C7 118.0(3)
O6 C7 C8 107.8(3)
O6 C7 H7A 110.1
C8 C7 H7A 110.2
O6 C7 H7B 110.2
C8 C7 H7B 110.1
H7A C7 H7B 108.5
O5 C8 C7 108.3(3)
O5 C8 H8A 110.1
C7 C8 H8A 110.1
O5 C8 H8B 110.0
C7 C8 H8B 110.0
H8A C8 H8B 108.4
O5 C9 C10 109.5(3)
O5 C9 H9A 109.8
C10 C9 H9A 109.8
O5 C9 H9B 109.8
C10 C9 H9B 109.8
H9A C9 H9B 108.2
O4 C10 C9 107.5(3)
O4 C10 H10A 110.2
C9 C10 H10A 110.2
O4 C10 H10B 110.2
C9 C10 H10B 110.2
H10A C10 H10B 108.5
O4 C11 C12 125.6(3)
O4 C11 C16 114.9(3)
C12 C11 C16 119.4(4)
O4 C11 Co2 131.8(3)
C12 C11 Co2 68.0(2)
C16 C11 Co2 71.0(2)
C11 C12 C13 121.5(4)
C11 C12 Co2 73.5(2)
C13 C12 Co2 70.0(2)
C11 C12 H12A 118.6
C13 C12 H12A 118.6
Co2 C12 H12A 118.6
C14 C13 C12 119.1(4)
C14 C13 Co2 70.7(2)
C12 C13 Co2 70.4(2)
C14 C13 H13A 119.8
C12 C13 H13A 119.8
Co2 C13 H13A 119.8
C13 C14 C15 121.2(4)
C13 C14 Co2 70.4(2)
C15 C14 Co2 71.3(2)
C13 C14 H14A 118.5
C15 C14 H14A 118.5
Co2 C14 H14A 118.5
C14 C15 C16 120.0(4)
C14 C15 Co2 69.4(2)
C16 C15 Co2 72.7(2)
C14 C15 H15A 119.4
C16 C15 H15A 119.4
Co2 C15 H15A 119.4
O3 C16 C15 124.6(3)
O3 C16 C11 116.8(3)
C15 C16 C11 118.6(4)
O3 C16 Co2 132.8(3)
C15 C16 Co2 68.4(2)
C11 C16 Co2 70.3(2)
O3 C17 C18 108.5(3)
O3 C17 H17A 110.0
C18 C17 H17A 110.0
O3 C17 H17B 110.0
C18 C17 H17B 110.0
H17A C17 H17B 108.4
O2 C18 C17 108.2(3)
O2 C18 H18A 110.1
C17 C18 H18A 110.1
O2 C18 H18B 110.1
C17 C18 H18B 110.1
H18A C18 H18B 108.4
O2 C19 C20 108.9(3)
O2 C19 H19A 109.9
C20 C19 H19A 109.9
O2 C19 H19B 109.9
C20 C19 H19B 109.9
H19A C19 H19B 108.3
O1 C20 C19 107.9(3)
O1 C20 H20A 110.1
C19 C20 H20A 110.1
O1 C20 H20B 110.1
C19 C20 H20B 110.1
H20A C20 H20B 108.4
C24 C21 C22 90.0(3)
C24 C21 C25 134.8(4)
C22 C21 C25 134.6(4)
C24 C21 Co1 68.7(2)
C22 C21 Co1 68.3(2)
C25 C21 Co1 126.7(3)
C21 C22 C23 90.1(3)
C21 C22 C26 136.1(3)
C23 C22 C26 133.6(3)
C21 C22 Co1 68.7(2)
C23 C22 Co1 69.2(2)
C26 C22 Co1 124.2(3)
C22 C23 C24 89.6(3)
C22 C23 C27 134.8(4)
C24 C23 C27 134.2(3)
C22 C23 Co1 68.0(2)
C24 C23 Co1 68.2(2)
C27 C23 Co1 130.7(3)
C21 C24 C23 90.3(3)
C21 C24 C28 135.9(4)
C23 C24 C28 133.5(3)
C21 C24 Co1 68.7(2)
C23 C24 Co1 69.0(2)
C28 C24 Co1 124.9(3)
C21 C25 H25A 109.5
C21 C25 H25B 109.5
H25A C25 H25B 109.5
C21 C25 H25C 109.5
H25A C25 H25C 109.5
H25B C25 H25C 109.5
C22 C26 H26A 109.5
C22 C26 H26B 109.5
H26A C26 H26B 109.5
C22 C26 H26C 109.5
H26A C26 H26C 109.5
H26B C26 H26C 109.5
C23 C27 H27A 109.5
C23 C27 H27B 109.5
H27A C27 H27B 109.5
C23 C27 H27C 109.5
H27A C27 H27C 109.5
H27B C27 H27C 109.5
C24 C28 H28A 109.5
C24 C28 H28B 109.5
H28A C28 H28B 109.5
C24 C28 H28C 109.5
H28A C28 H28C 109.5
H28B C28 H28C 109.5
C30 C29 C32 90.5(3)
C30 C29 C33 135.8(4)
C32 C29 C33 133.0(4)
C30 C29 Co2 68.8(2)
C32 C29 Co2 68.8(2)
C33 C29 Co2 127.2(3)
C30 C29 C31 45.0(2)
C32 C29 C31 45.5(2)
C33 C29 C31 173.5(3)
Co2 C29 C31 59.21(15)
C29 C30 C31 90.3(3)
C29 C30 C34 133.9(4)
C31 C30 C34 135.3(4)
C29 C30 Co2 68.8(2)
C31 C30 Co2 68.9(2)
C34 C30 Co2 126.4(3)
C34 C30 C32 174.4(3)
Co2 C30 C32 59.14(16)
C30 C31 C32 89.8(3)
C30 C31 C35 134.6(4)
C32 C31 C35 135.1(4)
C30 C31 Co2 68.6(2)
C32 C31 Co2 68.6(2)
C35 C31 Co2 126.2(3)
C35 C31 C29 174.8(3)
Co2 C31 C29 59.04(15)
C29 C32 C31 89.4(3)
C29 C32 C36 135.1(4)
C31 C32 C36 135.1(4)
C29 C32 Co2 68.5(2)
C31 C32 Co2 68.5(2)
C36 C32 Co2 125.7(3)
C36 C32 C30 175.4(3)
Co2 C32 C30 58.92(16)
C29 C33 H33A 109.5
C29 C33 H33B 109.5
H33A C33 H33B 109.5
C29 C33 H33C 109.5
H33A C33 H33C 109.5
H33B C33 H33C 109.5
C30 C34 H34A 109.5
C30 C34 H34B 109.5
H34A C34 H34B 109.5
C30 C34 H34C 109.5
H34A C34 H34C 109.5
H34B C34 H34C 109.5
C31 C35 H35A 109.5
C31 C35 H35B 109.5
H35A C35 H35B 109.5
C31 C35 H35C 109.5
H35A C35 H35C 109.5
H35B C35 H35C 109.5
C32 C36 H36A 109.5
C32 C36 H36B 109.5
H36A C36 H36B 109.5
C32 C36 H36C 109.5
H36A C36 H36C 109.5
H36B C36 H36C 109.5
O1S C1S C3S 122.2(4)
O1S C1S C2S 119.1(4)
C3S C1S C2S 118.7(4)
C1S C2S H2SA 109.5
C1S C2S H2SB 109.5
H2SA C2S H2SB 109.5
C1S C2S H2SC 109.5
H2SA C2S H2SC 109.5
H2SB C2S H2SC 109.5
C1S C3S H3SA 109.5
C1S C3S H3SB 109.5
H3SA C3S H3SB 109.5
C1S C3S H3SC 109.5
H3SA C3S H3SC 109.5
H3SB C3S H3SC 109.5
F10 P2 F8 179.71(18)
F10 P2 F12 90.44(13)
F8 P2 F12 89.55(14)
F10 P2 F9 90.08(13)
F8 P2 F9 89.93(14)
F12 P2 F9 179.44(16)
F10 P2 F11 90.12(14)
F8 P2 F11 90.18(13)
F12 P2 F11 90.19(14)
F9 P2 F11 89.59(14)
F10 P2 F7 90.58(13)
F8 P2 F7 89.13(13)
F12 P2 F7 89.59(14)
F9 P2 F7 90.62(14)
F11 P2 F7 179.27(14)

loop_
_geom_bond_atom_site_label_1
_geom_bond_atom_site_label_2
_geom_bond_distance
P1 F2 1.574(3)
P1 F5 1.578(3)
P1 F1 1.582(3)
P1 F6 1.583(3)
P1 F4 1.584(2)
P1 F3 1.591(3)
O1 C1 1.348(4)
O1 C20 1.446(4)
C1 C2 1.404(5)
C1 C6 1.430(5)
C1 Co1 2.158(4)
Co1 C22 1.983(4)
Co1 C24 1.988(4)
Co1 C21 1.988(4)
Co1 C23 2.000(4)
Co1 C3 2.092(4)
Co1 C4 2.095(4)
Co1 C2 2.108(4)
Co1 C5 2.114(4)
Co1 C6 2.131(4)
Co2 C30 1.977(4)
Co2 C29 1.977(4)
Co2 C31 1.980(4)
Co2 C32 1.981(4)
Co2 C13 2.081(4)
Co2 C14 2.084(4)
Co2 C12 2.086(4)
Co2 C15 2.110(4)
Co2 C11 2.157(4)
Co2 C16 2.166(4)
O2 C18 1.407(4)
O2 C19 1.425(4)
C2 C3 1.412(5)
C2 H2A 0.9800
O3 C16 1.346(4)
O3 C17 1.452(4)
C3 C4 1.388(5)
C3 H3A 0.9800
O4 C11 1.348(4)
O4 C10 1.444(4)
C4 C5 1.421(5)
C4 H4A 0.9800
O5 C9 1.406(4)
O5 C8 1.419(4)
C5 C6 1.412(5)
C5 H5A 0.9800
C6 O6 1.340(4)
O6 C7 1.450(4)
C7 C8 1.494(5)
C7 H7A 0.9700
C7 H7B 0.9700
C8 H8A 0.9700
C8 H8B 0.9700
C9 C10 1.501(5)
C9 H9A 0.9700
C9 H9B 0.9700
C10 H10A 0.9700
C10 H10B 0.9700
C11 C12 1.399(5)
C11 C16 1.431(5)
C12 C13 1.410(5)
C12 H12A 0.9800
C13 C14 1.385(5)
C13 H13A 0.9800
C14 C15 1.408(5)
C14 H14A 0.9800
C15 C16 1.424(5)
C15 H15A 0.9800
C17 C18 1.494(5)
C17 H17A 0.9700
C17 H17B 0.9700
C18 H18A 0.9700
C18 H18B 0.9700
C19 C20 1.482(4)
C19 H19A 0.9700
C19 H19B 0.9700
C20 H20A 0.9700
C20 H20B 0.9700
C21 C24 1.446(5)
C21 C22 1.453(5)
C21 C25 1.485(5)
C22 C23 1.453(5)
C22 C26 1.485(5)
C23 C24 1.456(5)
C23 C27 1.490(5)
C24 C28 1.487(5)
C25 H25A 0.9600
C25 H25B 0.9600
C25 H25C 0.9600
C26 H26A 0.9600
C26 H26B 0.9600
C26 H26C 0.9600
C27 H27A 0.9600
C27 H27B 0.9600
C27 H27C 0.9600
C28 H28A 0.9600
C28 H28B 0.9600
C28 H28C 0.9600
C29 C30 1.429(5)
C29 C32 1.439(5)
C29 C33 1.509(5)
C30 C31 1.435(5)
C30 C34 1.497(5)
C31 C32 1.449(5)
C31 C35 1.498(5)
C32 C36 1.488(5)
C33 H33A 0.9600
C33 H33B 0.9600
C33 H33C 0.9600
C34 H34A 0.9600
C34 H34B 0.9600
C34 H34C 0.9600
C35 H35A 0.9600
C35 H35B 0.9600
C35 H35C 0.9600
C36 H36A 0.9602
C36 H36B 0.9602
C36 H36C 0.9602
C1S O1S 1.210(4)
C1S C3S 1.417(5)
C1S C2S 1.468(6)
C2S H2SA 0.9601
C2S H2SB 0.9601
C2S H2SC 0.9601
C3S H3SA 0.9602
C3S H3SB 0.9602
C3S H3SC 0.9602
P2 F10 1.588(2)
P2 F8 1.592(2)
P2 F12 1.596(2)
P2 F9 1.597(2)
P2 F11 1.602(2)
P2 F7 1.603(2)

loop_
_geom_torsion_atom_site_label_1
_geom_torsion_atom_site_label_2
_geom_torsion_atom_site_label_3
_geom_torsion_atom_site_label_4
_geom_torsion
C20 O1 C1 C2 5.3(5)
C20 O1 C1 C6 -179.3(3)
C20 O1 C1 Co1 96.5(4)
O1 C1 Co1 C22 -0.2(4)
C2 C1 Co1 C22 118.0(2)
C6 C1 Co1 C22 -106.8(2)
O1 C1 Co1 C24 -36.0(8)
C2 C1 Co1 C24 82.2(6)
C6 C1 Co1 C24 -142.5(5)
C2 C1 Co1 C21 74.3(3)
C6 C1 Co1 C21 -150.5(2)
O1 C1 Co1 C23 37.0(4)
C2 C1 Co1 C23 155.3(2)
C6 C1 Co1 C23 -69.5(3)
O1 C1 Co1 C3 -147.7(4)
C2 C1 Co1 C3 -29.4(2)
C6 C1 Co1 C3 105.8(2)
O1 C1 Co1 C4 174.6(3)
C2 C1 Co1 C4 -67.2(2)
C6 C1 Co1 C4 68.1(2)
O1 C1 Co1 C2 -118.3(4)
C6 C1 Co1 C2 135.2(3)
O1 C1 Co1 C5 136.1(4)
C2 C1 Co1 C5 -105.6(3)
C6 C1 Co1 C5 29.6(2)
O1 C1 Co1 C6 106.5(4)
C2 C1 Co1 C6 -135.2(3)
O1 C1 C2 C3 178.6(3)
C6 C1 C2 C3 3.4(5)
Co1 C1 C2 C3 52.8(3)
O1 C1 C2 Co1 125.8(3)
C6 C1 C2 Co1 -49.4(3)
C22 Co1 C2 C1 -77.6(3)
C24 Co1 C2 C1 -157.2(2)
C21 Co1 C2 C1 -122.1(2)
C23 Co1 C2 C1 -77.1(6)
C3 Co1 C2 C1 133.1(3)
C4 Co1 C2 C1 103.9(3)
C5 Co1 C2 C1 65.6(2)
C6 Co1 C2 C1 28.0(2)
C22 Co1 C2 C3 149.3(2)
C24 Co1 C2 C3 69.7(3)
C21 Co1 C2 C3 104.9(3)
C23 Co1 C2 C3 149.9(5)
C4 Co1 C2 C3 -29.2(2)
C5 Co1 C2 C3 -67.5(2)
C6 Co1 C2 C3 -105.1(3)
C1 Co1 C2 C3 -133.1(3)
C1 C2 C3 C4 -1.0(5)
Co1 C2 C3 C4 53.1(3)
C1 C2 C3 Co1 -54.1(3)
C22 Co1 C3 C4 168.4(3)
C24 Co1 C3 C4 91.9(3)
C21 Co1 C3 C4 138.4(2)
C23 Co1 C3 C4 68.3(5)
C2 Co1 C3 C4 -132.7(3)
C5 Co1 C3 C4 -28.9(2)
C6 Co1 C3 C4 -66.4(2)
C1 Co1 C3 C4 -103.9(3)
C22 Co1 C3 C2 -58.9(4)
C24 Co1 C3 C2 -135.4(2)
C21 Co1 C3 C2 -88.9(2)
C23 Co1 C3 C2 -159.1(3)
C4 Co1 C3 C2 132.7(3)
C5 Co1 C3 C2 103.8(2)
C6 Co1 C3 C2 66.3(2)
C1 Co1 C3 C2 28.8(2)
C2 C3 C4 C5 -0.9(6)
Co1 C3 C4 C5 52.3(3)
C2 C3 C4 Co1 -53.2(3)
C24 Co1 C4 C3 -104.7(2)
C21 Co1 C4 C3 -63.2(3)
C23 Co1 C4 C3 -150.0(2)
C2 Co1 C4 C3 29.6(2)
C5 Co1 C4 C3 134.1(3)
C6 Co1 C4 C3 105.2(3)
C1 Co1 C4 C3 67.0(2)
C24 Co1 C4 C5 121.3(2)
C21 Co1 C4 C5 162.8(2)
C23 Co1 C4 C5 75.9(3)
C3 Co1 C4 C5 -134.1(3)
C2 Co1 C4 C5 -104.4(2)
C6 Co1 C4 C5 -28.9(2)
C1 Co1 C4 C5 -67.0(2)
C3 C4 C5 C6 0.4(6)
Co1 C4 C5 C6 52.5(3)
C3 C4 C5 Co1 -52.1(3)
C22 Co1 C5 C6 61.7(3)
C24 Co1 C5 C6 147.8(2)
C21 Co1 C5 C6 150.8(7)
C23 Co1 C5 C6 102.0(2)
C3 Co1 C5 C6 -104.9(2)
C4 Co1 C5 C6 -133.3(3)
C2 Co1 C5 C6 -66.7(2)
C1 Co1 C5 C6 -29.7(2)
C22 Co1 C5 C4 -165.0(2)
C24 Co1 C5 C4 -78.9(3)
C21 Co1 C5 C4 -75.9(8)
C23 Co1 C5 C4 -124.7(2)
C3 Co1 C5 C4 28.4(2)
C2 Co1 C5 C4 66.6(2)
C6 Co1 C5 C4 133.3(3)
C1 Co1 C5 C4 103.6(2)
C4 C5 C6 O6 -179.2(4)
Co1 C5 C6 O6 -127.5(4)
C4 C5 C6 C1 2.0(5)
Co1 C5 C6 C1 53.7(3)
C4 C5 C6 Co1 -51.7(3)
O1 C1 C6 O6 1.6(5)
C2 C1 C6 O6 177.2(3)
Co1 C1 C6 O6 128.2(3)
O1 C1 C6 C5 -179.5(3)
C2 C1 C6 C5 -3.9(5)
Co1 C1 C6 C5 -52.9(3)
O1 C1 C6 Co1 -126.5(3)
C2 C1 C6 Co1 49.1(3)
C22 Co1 C6 O6 -20.7(4)
C24 Co1 C6 O6 52.1(5)
C21 Co1 C6 O6 -47.6(5)
C23 Co1 C6 O6 25.9(4)
C3 Co1 C6 O6 -173.4(4)
C4 Co1 C6 O6 149.3(4)
C2 Co1 C6 O6 -135.4(4)
C5 Co1 C6 O6 120.0(4)
C1 Co1 C6 O6 -107.8(4)
C22 Co1 C6 C5 -140.7(2)
C24 Co1 C6 C5 -67.8(4)
C21 Co1 C6 C5 -167.6(3)
C23 Co1 C6 C5 -94.0(2)
C3 Co1 C6 C5 66.7(2)
C4 Co1 C6 C5 29.3(2)
C2 Co1 C6 C5 104.6(2)
C1 Co1 C6 C5 132.2(3)
C22 Co1 C6 C1 87.1(2)
C24 Co1 C6 C1 159.9(3)
C21 Co1 C6 C1 60.2(4)
C23 Co1 C6 C1 133.7(2)
C3 Co1 C6 C1 -65.6(2)
C4 Co1 C6 C1 -102.9(2)
C2 Co1 C6 C1 -27.6(2)
C5 Co1 C6 C1 -132.2(3)
C5 C6 O6 C7 9.7(5)
Co1 C6 O6 C7 -84.2(4)
C6 O6 C7 C8 156.9(3)
C9 O5 C8 C7 -169.6(3)
O6 C7 C8 O5 -66.1(4)
C8 O5 C9 C10 -175.6(3)
C11 O4 C10 C9 180.0(3)
O5 C9 C10 O4 69.1(4)
C10 O4 C11 C12 -1.4(5)
C10 O4 C11 C16 -178.9(3)
C10 O4 C11 Co2 -92.7(4)
C30 Co2 C11 O4 26.8(10)
C29 Co2 C11 O4 -38.0(4)
C31 Co2 C11 O4 45.8(4)
C32 Co2 C11 O4 2.0(4)
C13 Co2 C11 O4 148.1(4)
C14 Co2 C11 O4 -174.0(4)
C12 Co2 C11 O4 118.7(4)
C15 Co2 C11 O4 -135.8(4)
C16 Co2 C11 O4 -106.9(4)
C30 Co2 C11 C12 -92.0(8)
C29 Co2 C11 C12 -156.7(2)
C31 Co2 C11 C12 -73.0(3)
C32 Co2 C11 C12 -116.7(2)
C13 Co2 C11 C12 29.3(2)
C14 Co2 C11 C12 67.2(2)
C15 Co2 C11 C12 105.4(3)
C16 Co2 C11 C12 134.4(3)
C30 Co2 C11 C16 133.7(7)
C29 Co2 C11 C16 68.9(3)
C31 Co2 C11 C16 152.7(2)
C32 Co2 C11 C16 108.9(2)
C13 Co2 C11 C16 -105.0(3)
C14 Co2 C11 C16 -67.1(2)
C12 Co2 C11 C16 -134.4(3)
C15 Co2 C11 C16 -28.9(2)
O4 C11 C12 C13 -179.7(3)
C16 C11 C12 C13 -2.2(6)
Co2 C11 C12 C13 -53.2(3)
O4 C11 C12 Co2 -126.5(4)
C16 C11 C12 Co2 50.9(3)
C30 Co2 C12 C11 161.3(3)
C29 Co2 C12 C11 72.3(6)
C31 Co2 C12 C11 125.8(2)
C13 Co2 C12 C11 -133.5(4)
C14 Co2 C12 C11 -103.9(2)
C15 Co2 C12 C11 -65.9(2)
C16 Co2 C12 C11 -28.4(2)
C30 Co2 C12 C13 -65.2(4)
C29 Co2 C12 C13 -154.2(5)
C32 Co2 C12 C13 -146.5(2)
C14 Co2 C12 C13 29.6(2)
C15 Co2 C12 C13 67.6(3)
C11 Co2 C12 C13 133.5(4)
C16 Co2 C12 C13 105.1(3)
C11 C12 C13 C14 1.5(6)
Co2 C12 C13 C14 -53.2(3)
C11 C12 C13 Co2 54.7(3)
C30 Co2 C13 C14 -87.6(3)
C29 Co2 C13 C14 -66.0(5)
C31 Co2 C13 C14 -133.8(2)
C32 Co2 C13 C14 -164.2(3)
C12 Co2 C13 C14 132.1(4)
C15 Co2 C13 C14 28.5(2)
C11 Co2 C13 C14 103.5(3)
C16 Co2 C13 C14 66.2(2)
C30 Co2 C13 C12 140.3(2)
C29 Co2 C13 C12 161.9(3)
C31 Co2 C13 C12 94.1(3)
C32 Co2 C13 C12 63.7(4)
C14 Co2 C13 C12 -132.1(4)
C15 Co2 C13 C12 -103.6(3)
C11 Co2 C13 C12 -28.6(2)
C16 Co2 C13 C12 -65.9(2)
C12 C13 C14 C15 0.8(6)
Co2 C13 C14 C15 -52.2(3)
C12 C13 C14 Co2 53.1(3)
C30 Co2 C14 C13 108.1(3)
C29 Co2 C14 C13 151.4(2)
C31 Co2 C14 C13 67.6(3)
C32 Co2 C14 C13 132.0(8)
C12 Co2 C14 C13 -30.1(2)
C15 Co2 C14 C13 -134.5(3)
C11 Co2 C14 C13 -67.5(2)
C16 Co2 C14 C13 -105.2(3)
C30 Co2 C14 C15 -117.4(2)
C29 Co2 C14 C15 -74.1(3)
C31 Co2 C14 C15 -157.9(2)
C32 Co2 C14 C15 -93.4(9)
C13 Co2 C14 C15 134.5(3)
C12 Co2 C14 C15 104.5(2)
C11 Co2 C14 C15 67.0(2)
C16 Co2 C14 C15 29.3(2)
C13 C14 C15 C16 -2.4(6)
Co2 C14 C15 C16 -54.3(3)
C13 C14 C15 Co2 51.8(3)
C29 Co2 C15 C14 125.5(2)
C31 Co2 C15 C14 71.7(6)
C32 Co2 C15 C14 162.3(3)
C13 Co2 C15 C14 -28.2(2)
C12 Co2 C15 C14 -66.7(2)
C11 Co2 C15 C14 -103.8(2)
C16 Co2 C15 C14 -132.6(3)
C30 Co2 C15 C16 -147.1(2)
C29 Co2 C15 C16 -101.9(2)
C31 Co2 C15 C16 -155.7(5)
C32 Co2 C15 C16 -65.1(3)
C13 Co2 C15 C16 104.4(2)
C14 Co2 C15 C16 132.6(3)
C12 Co2 C15 C16 65.9(2)
C11 Co2 C15 C16 28.8(2)
C17 O3 C16 C15 10.2(5)
C17 O3 C16 C11 -170.8(3)
C17 O3 C16 Co2 101.9(4)
C14 C15 C16 O3 -179.3(3)
Co2 C15 C16 O3 127.9(4)
C14 C15 C16 C11 1.7(5)
Co2 C15 C16 C11 -51.1(3)
C14 C15 C16 Co2 52.7(3)
O4 C11 C16 O3 -0.8(5)
C12 C11 C16 O3 -178.5(3)
Co2 C11 C16 O3 -128.9(3)
O4 C11 C16 C15 178.3(3)
C12 C11 C16 C15 0.6(5)
Co2 C11 C16 C15 50.2(3)
O4 C11 C16 Co2 128.1(3)
C12 C11 C16 Co2 -49.6(3)
C30 Co2 C16 O3 -54.9(5)
C29 Co2 C16 O3 -24.5(4)
C31 Co2 C16 O3 45.5(6)
C32 Co2 C16 O3 22.2(4)
C13 Co2 C16 O3 175.1(4)
C14 Co2 C16 O3 -147.4(4)
C12 Co2 C16 O3 136.9(4)
C15 Co2 C16 O3 -117.8(4)
C11 Co2 C16 O3 108.7(4)
C30 Co2 C16 C15 62.9(4)
C29 Co2 C16 C15 93.3(3)
C31 Co2 C16 C15 163.3(3)
C32 Co2 C16 C15 139.9(2)
C13 Co2 C16 C15 -67.1(2)
C14 Co2 C16 C15 -29.6(2)
C12 Co2 C16 C15 -105.3(3)
C11 Co2 C16 C15 -133.5(3)
C30 Co2 C16 C11 -163.6(3)
C29 Co2 C16 C11 -133.2(2)
C31 Co2 C16 C11 -63.2(4)
C32 Co2 C16 C11 -86.6(3)
C13 Co2 C16 C11 66.4(2)
C14 Co2 C16 C11 103.9(3)
C12 Co2 C16 C11 28.2(2)
C15 Co2 C16 C11 133.5(3)
C16 O3 C17 C18 157.5(3)
C19 O2 C18 C17 -172.9(3)
O3 C17 C18 O2 -62.5(4)
C18 O2 C19 C20 179.6(3)
C1 O1 C20 C19 177.5(3)
O2 C19 C20 O1 71.6(4)
C22 Co1 C21 C24 98.9(3)
C23 Co1 C21 C24 49.4(2)
C3 Co1 C21 C24 -103.5(2)
C4 Co1 C21 C24 -66.6(3)
C2 Co1 C21 C24 -144.7(2)
C5 Co1 C21 C24 -3.6(9)
C6 Co1 C21 C24 136.8(3)
C1 Co1 C21 C24 176.9(2)
C24 Co1 C21 C22 -98.9(3)
C23 Co1 C21 C22 -49.5(2)
C3 Co1 C21 C22 157.6(2)
C4 Co1 C21 C22 -165.5(2)
C2 Co1 C21 C22 116.4(2)
C5 Co1 C21 C22 -102.5(7)
C6 Co1 C21 C22 37.9(4)
C1 Co1 C21 C22 78.0(3)
C22 Co1 C21 C25 -130.3(4)
C24 Co1 C21 C25 130.8(5)
C23 Co1 C21 C25 -179.8(4)
C3 Co1 C21 C25 27.3(4)
C4 Co1 C21 C25 64.2(4)
C2 Co1 C21 C25 -13.9(4)
C5 Co1 C21 C25 127.2(7)
C6 Co1 C21 C25 -92.4(4)
C1 Co1 C21 C25 -52.3(4)
C24 C21 C22 C23 0.6(3)
C25 C21 C22 C23 -171.6(4)
Co1 C21 C22 C23 67.6(2)
C24 C21 C22 C26 175.4(4)
C25 C21 C22 C26 3.2(8)
Co1 C21 C22 C26 -117.7(5)
C24 C21 C22 Co1 -67.0(2)
C25 C21 C22 Co1 120.8(5)
C24 Co1 C22 C21 49.2(2)
C23 Co1 C22 C21 98.6(3)
C3 Co1 C22 C21 -43.1(4)
C2 Co1 C22 C21 -81.6(2)
C5 Co1 C22 C21 161.9(2)
C6 Co1 C22 C21 -161.4(2)
C1 Co1 C22 C21 -120.7(2)
C24 Co1 C22 C23 -49.4(2)
C21 Co1 C22 C23 -98.6(3)
C3 Co1 C22 C23 -141.7(3)
C2 Co1 C22 C23 179.8(2)
C5 Co1 C22 C23 63.3(3)
C6 Co1 C22 C23 100.0(2)
C1 Co1 C22 C23 140.7(2)
C24 Co1 C22 C26 -178.8(4)
C21 Co1 C22 C26 132.1(4)
C23 Co1 C22 C26 -129.3(4)
C3 Co1 C22 C26 88.9(4)
C2 Co1 C22 C26 50.4(4)
C5 Co1 C22 C26 -66.0(4)
C6 Co1 C22 C26 -29.3(3)
C1 Co1 C22 C26 11.4(3)
C21 C22 C23 C24 -0.6(3)
C26 C22 C23 C24 -175.6(4)
Co1 C22 C23 C24 66.5(2)
C21 C22 C23 C27 166.7(4)
C26 C22 C23 C27 -8.3(8)
Co1 C22 C23 C27 -126.2(5)
C21 C22 C23 Co1 -67.1(2)
C26 C22 C23 Co1 117.9(4)
C24 Co1 C23 C22 98.9(3)
C21 Co1 C23 C22 49.7(2)
C3 Co1 C23 C22 131.3(4)
C4 Co1 C23 C22 178.2(2)
C2 Co1 C23 C22 -0.7(6)
C5 Co1 C23 C22 -140.7(2)
C6 Co1 C23 C22 -98.9(2)
C1 Co1 C23 C22 -59.2(3)
C22 Co1 C23 C24 -98.9(3)
C21 Co1 C23 C24 -49.2(2)
C3 Co1 C23 C24 32.4(5)
C4 Co1 C23 C24 79.4(3)
C2 Co1 C23 C24 -99.5(5)
C5 Co1 C23 C24 120.4(2)
C6 Co1 C23 C24 162.2(2)
C1 Co1 C23 C24 -158.0(2)
C22 Co1 C23 C27 130.8(5)
C24 Co1 C23 C27 -130.3(5)
C21 Co1 C23 C27 -179.5(4)
C3 Co1 C23 C27 -97.8(5)
C4 Co1 C23 C27 -50.9(4)
C2 Co1 C23 C27 130.2(5)
C5 Co1 C23 C27 -9.9(4)
C6 Co1 C23 C27 31.9(4)
C1 Co1 C23 C27 71.7(4)
C22 C21 C24 C23 -0.6(3)
Co1 C21 C24 C23 -67.3(2)
C22 C21 C24 C28 -174.6(4)
C25 C21 C24 C28 -2.5(8)
Co1 C21 C24 C28 118.7(5)
C22 C21 C24 Co1 66.7(2)
C25 C21 C24 Co1 -121.2(5)
C22 C23 C24 C21 0.6(3)
C27 C23 C24 C21 -166.8(4)
Co1 C23 C24 C21 66.9(2)
C22 C23 C24 C28 174.9(4)
C27 C23 C24 C28 7.4(8)
Co1 C23 C24 C28 -118.8(5)
C22 C23 C24 Co1 -66.3(2)
C27 C23 C24 Co1 126.2(5)
C22 Co1 C24 C21 -49.6(2)
C23 Co1 C24 C21 -98.9(3)
C3 Co1 C24 C21 95.7(3)
C4 Co1 C24 C21 137.4(2)
C2 Co1 C24 C21 54.9(3)
C5 Co1 C24 C21 179.1(2)
C6 Co1 C24 C21 -135.7(3)
C1 Co1 C24 C21 -10.0(7)
C22 Co1 C24 C23 49.4(2)
C21 Co1 C24 C23 98.9(3)
C3 Co1 C24 C23 -165.4(2)
C4 Co1 C24 C23 -123.6(2)
C2 Co1 C24 C23 153.8(2)
C5 Co1 C24 C23 -82.0(3)
C6 Co1 C24 C23 -36.7(4)
C1 Co1 C24 C23 89.0(6)
C22 Co1 C24 C28 178.6(4)
C21 Co1 C24 C28 -131.9(4)
C23 Co1 C24 C28 129.2(4)
C3 Co1 C24 C28 -36.2(4)
C4 Co1 C24 C28 5.6(4)
C2 Co1 C24 C28 -77.0(4)
C5 Co1 C24 C28 47.2(4)
C6 Co1 C24 C28 92.5(4)
C1 Co1 C24 C28 -141.8(5)
C31 Co2 C29 C30 49.3(2)
C32 Co2 C29 C30 99.2(3)
C13 Co2 C29 C30 -29.6(5)
C14 Co2 C29 C30 -75.3(3)
C12 Co2 C29 C30 109.1(5)
C15 Co2 C29 C30 -115.4(2)
C11 Co2 C29 C30 164.1(2)
C16 Co2 C29 C30 -156.9(2)
C30 Co2 C29 C32 -99.2(3)
C31 Co2 C29 C32 -49.9(2)
C13 Co2 C29 C32 -128.8(4)
C14 Co2 C29 C32 -174.5(2)
C12 Co2 C29 C32 9.9(6)
C15 Co2 C29 C32 145.4(2)
C11 Co2 C29 C32 64.9(3)
C16 Co2 C29 C32 103.9(2)
C30 Co2 C29 C33 132.1(5)
C31 Co2 C29 C33 -178.6(4)
C32 Co2 C29 C33 -128.7(5)
C13 Co2 C29 C33 102.6(5)
C14 Co2 C29 C33 56.8(4)
C12 Co2 C29 C33 -118.7(5)
C15 Co2 C29 C33 16.8(4)
C11 Co2 C29 C33 -63.8(4)
C16 Co2 C29 C33 -24.8(4)
C30 Co2 C29 C31 -49.3(2)
C32 Co2 C29 C31 49.9(2)
C13 Co2 C29 C31 -78.9(4)
C14 Co2 C29 C31 -124.6(2)
C12 Co2 C29 C31 59.8(6)
C15 Co2 C29 C31 -164.67(19)
C11 Co2 C29 C31 114.8(2)
C16 Co2 C29 C31 153.81(18)
C32 C29 C30 C31 -0.1(3)
C33 C29 C30 C31 170.8(4)
Co2 C29 C30 C31 -67.1(2)
C32 C29 C30 C34 -172.4(4)
C33 C29 C30 C34 -1.5(8)
Co2 C29 C30 C34 120.6(5)
C31 C29 C30 C34 -172.2(6)
C32 C29 C30 Co2 67.0(2)
C33 C29 C30 Co2 -122.1(5)
C31 C29 C30 Co2 67.1(2)
C33 C29 C30 C32 170.9(6)
Co2 C29 C30 C32 -67.0(2)
C31 C29 C30 C32 0.1(3)
C31 Co2 C30 C29 -98.9(3)
C32 Co2 C30 C29 -49.2(2)
C13 Co2 C30 C29 166.8(2)
C14 Co2 C30 C29 125.6(2)
C12 Co2 C30 C29 -153.5(2)
C15 Co2 C30 C29 84.7(3)
C11 Co2 C30 C29 -76.2(8)
C16 Co2 C30 C29 44.1(4)
C29 Co2 C30 C31 98.9(3)
C32 Co2 C30 C31 49.7(2)
C13 Co2 C30 C31 -94.3(3)
C14 Co2 C30 C31 -135.5(2)
C12 Co2 C30 C31 -54.6(4)
C15 Co2 C30 C31 -176.4(2)
C11 Co2 C30 C31 22.8(9)
C16 Co2 C30 C31 143.0(3)
C29 Co2 C30 C34 -129.7(5)
C31 Co2 C30 C34 131.4(5)
C32 Co2 C30 C34 -178.9(4)
C13 Co2 C30 C34 37.1(4)
C14 Co2 C30 C34 -4.1(4)
C12 Co2 C30 C34 76.8(4)
C15 Co2 C30 C34 -45.0(4)
C11 Co2 C30 C34 154.2(6)
C29 Co2 C30 C32 49.2(2)
C31 Co2 C30 C32 -49.7(2)
C13 Co2 C30 C32 -143.98(18)
C14 Co2 C30 C32 174.85(18)
C12 Co2 C30 C32 -104.3(3)
C15 Co2 C30 C32 133.94(19)
C11 Co2 C30 C32 -26.9(8)
C16 Co2 C30 C32 93.3(3)
C29 C30 C31 C32 0.1(3)
C34 C30 C31 C32 172.2(5)
Co2 C30 C31 C32 -67.0(2)
C29 C30 C31 C35 -172.6(4)
C34 C30 C31 C35 -0.6(8)
Co2 C30 C31 C35 120.3(5)
C32 C30 C31 C35 -172.8(6)
C29 C30 C31 Co2 67.1(2)
C34 C30 C31 Co2 -120.9(5)
C32 C30 C31 Co2 67.0(2)
C34 C30 C31 C29 172.0(6)
Co2 C30 C31 C29 -67.1(2)
C32 C30 C31 C29 -0.1(3)
C29 Co2 C31 C30 -49.1(2)
C32 Co2 C31 C30 -98.7(3)
C13 Co2 C31 C30 104.7(3)
C14 Co2 C31 C30 66.3(3)
C12 Co2 C31 C30 146.8(2)
C15 Co2 C31 C30 10.9(7)
C11 Co2 C31 C30 -174.4(2)
C16 Co2 C31 C30 -130.5(4)
C30 Co2 C31 C32 98.7(3)
C29 Co2 C31 C32 49.5(2)
C13 Co2 C31 C32 -156.6(2)
C14 Co2 C31 C32 165.0(2)
C12 Co2 C31 C32 -114.5(2)
C15 Co2 C31 C32 109.5(6)
C11 Co2 C31 C32 -75.7(3)
C16 Co2 C31 C32 -31.8(5)
C30 Co2 C31 C35 -130.4(5)
C32 Co2 C31 C35 131.0(5)
C13 Co2 C31 C35 -25.7(4)
C14 Co2 C31 C35 -64.1(4)
C12 Co2 C31 C35 16.4(4)
C15 Co2 C31 C35 -119.5(6)
C11 Co2 C31 C35 55.3(4)
C16 Co2 C31 C35 99.2(5)
C30 Co2 C31 C29 49.1(2)
C32 Co2 C31 C29 -49.5(2)
C13 Co2 C31 C29 153.82(18)
C14 Co2 C31 C29 115.4(2)
C12 Co2 C31 C29 -164.10(18)
C15 Co2 C31 C29 60.0(6)
C11 Co2 C31 C29 -125.2(2)
C16 Co2 C31 C29 -81.3(4)
C32 C29 C31 C30 179.8(4)
Co2 C29 C31 C30 90.0(3)
Co2 C29 C31 C32 -89.8(3)
C30 C29 C31 Co2 -90.0(3)
C32 C29 C31 Co2 89.8(3)
C30 C29 C32 C31 0.1(3)
C33 C29 C32 C31 -171.2(4)
Co2 C29 C32 C31 67.1(2)
C30 C29 C32 C36 173.5(5)
C33 C29 C32 C36 2.1(8)
Co2 C29 C32 C36 -119.6(5)
C31 C29 C32 C36 173.3(6)
C30 C29 C32 Co2 -67.0(2)
C33 C29 C32 Co2 121.7(4)
C31 C29 C32 Co2 -67.1(2)
C33 C29 C32 C30 -171.3(6)
Co2 C29 C32 C30 67.0(2)
C31 C29 C32 C30 -0.1(3)
C30 C31 C32 C29 -0.1(3)
C35 C31 C32 C29 172.6(4)
Co2 C31 C32 C29 -67.1(2)
C30 C31 C32 C36 -173.5(5)
C35 C31 C32 C36 -0.8(8)
Co2 C31 C32 C36 119.6(5)
C29 C31 C32 C36 -173.3(6)
C30 C31 C32 Co2 67.0(2)
C35 C31 C32 Co2 -120.3(5)
C29 C31 C32 Co2 67.1(2)
C35 C31 C32 C30 172.7(6)
Co2 C31 C32 C30 -67.0(2)
C29 C31 C32 C30 0.1(3)
C30 Co2 C32 C29 49.0(2)
C31 Co2 C32 C29 98.2(3)
C13 Co2 C32 C29 142.2(3)
C14 Co2 C32 C29 23.0(9)
C12 Co2 C32 C29 -176.6(2)
C15 Co2 C32 C29 -56.7(3)
C11 Co2 C32 C29 -136.6(2)
C30 Co2 C32 C31 -49.2(2)
C29 Co2 C32 C31 -98.2(3)
C13 Co2 C32 C31 44.0(4)
C14 Co2 C32 C31 -75.2(9)
C15 Co2 C32 C31 -154.9(2)
C11 Co2 C32 C31 125.2(2)
C16 Co2 C32 C31 166.1(2)
C30 Co2 C32 C36 179.9(4)
C29 Co2 C32 C36 130.9(5)
C31 Co2 C32 C36 -130.9(4)
C13 Co2 C32 C36 -86.9(5)
C14 Co2 C32 C36 154.0(7)
C12 Co2 C32 C36 -45.6(4)
C15 Co2 C32 C36 74.2(4)
C11 Co2 C32 C36 -5.7(4)
C16 Co2 C32 C36 35.2(4)
C29 Co2 C32 C30 -49.0(2)
C31 Co2 C32 C30 49.2(2)
C13 Co2 C32 C30 93.2(3)
C14 Co2 C32 C30 -25.9(9)
C12 Co2 C32 C30 134.48(19)
C15 Co2 C32 C30 -105.7(3)
C11 Co2 C32 C30 174.44(17)
C16 Co2 C32 C30 -144.72(17)
C31 C30 C32 C29 179.8(4)
Co2 C30 C32 C29 -90.2(3)
C29 C30 C32 C31 -179.8(4)
Co2 C30 C32 C31 90.0(3)
C29 C30 C32 Co2 90.2(3)
C31 C30 C32 Co2 -90.0(3)
